data_4327422
loop_
_publ_author_name
'Tara J. Burchell'
'Dana J. Eisler'
'Richard J. Puddephatt'

_publ_section_title
;
 Self-Assembly Using Dynamic Coordination Chemistry and Hydrogen Bonding:
 Mercury(II) Macrocycles, Polymers and Sheets
;
_journal_name_full 'Inorganic Chemistry'
_journal_page_first 5550
_journal_page_last 5557
_journal_paper_doi 10.1021/ic049500+
_journal_volume 43
_journal_year 2004
_chemical_formula_sum 'C44 H44 Cl4 Hg2 N8 O6'
_chemical_formula_weight 1323.85
_chemical_name_systematic
; 
 ? 
;
_space_group_IT_number 2
_symmetry_cell_setting triclinic
_symmetry_space_group_name_Hall '-P 1'
_symmetry_space_group_name_H-M 'P -1'
_atom_sites_solution_hydrogens geom
_atom_sites_solution_primary Patterson
_atom_sites_solution_secondary difmap
_audit_creation_method SHELXL-97
_cell_angle_alpha 82.8330(10)
_cell_angle_beta 74.7830(10)
_cell_angle_gamma 81.504(2)
_cell_formula_units_Z 1
_cell_length_a 9.8328(2)
_cell_length_b 10.9153(3)
_cell_length_c 12.2410(7)
_cell_measurement_temperature 150(2)
_cell_volume 1248.73(8)
_computing_cell_refinement 'Nonius DENZO'
_computing_data_collection 'Nonius COLLECT'
_computing_data_reduction 'NONIUS DENZO'
_computing_molecular_graphics 'Bruker SHELXTL'
_computing_publication_material 'Bruker SHELXTL'
_computing_structure_refinement 'SHELXL-97 (Sheldrick, 1997)'
_computing_structure_solution 'SHELXS-97 (Sheldrick, 1990)'
_diffrn_ambient_temperature 150(2)
_diffrn_measured_fraction_theta_full 0.601
_diffrn_measured_fraction_theta_max 0.601
_diffrn_measurement_device_type 'Nonius Kappa CCD'
_diffrn_measurement_method 'phi\omega scans'
_diffrn_radiation_monochromator graphite
_diffrn_radiation_source 'fine-focus sealed tube'
_diffrn_radiation_type MoK\a
_diffrn_radiation_wavelength 0.71073
_diffrn_reflns_av_R_equivalents 0.132
_diffrn_reflns_av_sigmaI/netI 0.1526
_diffrn_reflns_limit_h_max 12
_diffrn_reflns_limit_h_min -12
_diffrn_reflns_limit_k_max 14
_diffrn_reflns_limit_k_min -14
_diffrn_reflns_limit_l_max 15
_diffrn_reflns_limit_l_min -15
_diffrn_reflns_number 26285
_diffrn_reflns_theta_full 27.45
_diffrn_reflns_theta_max 27.45
_diffrn_reflns_theta_min 3.04
_exptl_absorpt_coefficient_mu 6.406
_exptl_absorpt_correction_T_max 0.7401
_exptl_absorpt_correction_T_min 0.2263
_exptl_absorpt_correction_type integration
_exptl_crystal_colour rod
_exptl_crystal_density_diffrn 1.760
_exptl_crystal_description colourless
_exptl_crystal_F_000 640
_exptl_crystal_size_max 0.33
_exptl_crystal_size_mid 0.08
_exptl_crystal_size_min 0.05
_refine_diff_density_max 0.979
_refine_diff_density_min -1.126
_refine_diff_density_rms 0.208
_refine_ls_extinction_method none
_refine_ls_goodness_of_fit_ref 1.007
_refine_ls_hydrogen_treatment mixed
_refine_ls_matrix_type full
_refine_ls_number_parameters 285
_refine_ls_number_reflns 5325
_refine_ls_number_restraints 14
_refine_ls_restrained_S_all 1.014
_refine_ls_R_factor_all 0.1168
_refine_ls_R_factor_gt 0.0610
_refine_ls_shift/su_max 0.012
_refine_ls_shift/su_mean 0.001
_refine_ls_structure_factor_coef Fsqd
_refine_ls_weighting_details 'calc w=1/[\s^2^(Fo^2^)+(0.0551P)^2^+0.0000P] where P=(Fo^2^+2Fc^2^)/3'
_refine_ls_weighting_scheme calc
_refine_ls_wR_factor_gt 0.1196
_refine_ls_wR_factor_ref 0.1392
_reflns_number_gt 3477
_reflns_number_total 5325
_reflns_threshold_expression >2sigma(I)
_cod_data_source_file ic0495002Bsi20040416_110705_1.cif
_cod_data_source_block 4aTHF
_cod_database_code 4327422

loop_
_symmetry_equiv_pos_as_xyz
'x, y, z'
'-x, -y, -z'

loop_
_atom_site_label
_atom_site_type_symbol
_atom_site_fract_x
_atom_site_fract_y
_atom_site_fract_z
_atom_site_U_iso_or_equiv
_atom_site_adp_type
_atom_site_occupancy
_atom_site_symmetry_multiplicity
_atom_site_calc_flag
_atom_site_refinement_flags
_atom_site_disorder_assembly
_atom_site_disorder_group
Hg1 Hg 0.70099(4) 1.95051(5) 0.93902(4) 0.02961(18) Uani 1 1 d . . .
Cl1 Cl 0.8444(3) 2.1087(3) 0.9249(3) 0.0341(7) Uani 1 1 d . . .
Cl2 Cl 0.5195(3) 1.8521(3) 0.9056(3) 0.0375(8) Uani 1 1 d . . .
N1 N 0.9040(8) 1.8026(9) 0.8376(8) 0.029(2) Uani 1 1 d . . .
C1 C 0.8711(10) 1.7256(11) 0.7752(9) 0.029(3) Uani 1 1 d . . .
H1A H 0.7761 1.7064 0.7933 0.035 Uiso 1 1 calc R . .
C2 C 0.9689(9) 1.6718(10) 0.6846(8) 0.024(3) Uani 1 1 d . . .
H2A H 0.9414 1.6161 0.6428 0.028 Uiso 1 1 calc R . .
C3 C 1.1091(9) 1.7013(10) 0.6558(9) 0.023(3) Uani 1 1 d . . .
C4 C 1.1419(12) 1.7772(12) 0.7259(10) 0.028(3) Uani 1 1 d . . .
H4A H 1.2367 1.7957 0.7126 0.033 Uiso 1 1 calc R . .
C5 C 1.0386(11) 1.8260(10) 0.8145(9) 0.028(3) Uani 1 1 d . . .
H5A H 1.0640 1.8781 0.8607 0.034 Uiso 1 1 calc R . .
C6 C 1.2200(10) 1.6555(10) 0.5516(9) 0.020(3) Uani 1 1 d . . .
O1 O 1.3476(7) 1.6544(8) 0.5463(6) 0.030(2) Uani 1 1 d . . .
N2 N 1.1701(8) 1.6206(8) 0.4707(7) 0.019(2) Uani 1 1 d . . .
H2B H 1.0776 1.6269 0.4801 0.023 Uiso 1 1 calc R . .
C7 C 1.2584(9) 1.5744(11) 0.3713(10) 0.020(3) Uani 1 1 d . . .
C8 C 1.2571(11) 1.6337(12) 0.2645(10) 0.027(3) Uani 1 1 d . . .
H8A H 1.1960 1.7089 0.2583 0.032 Uiso 1 1 calc R . .
C9 C 1.3425(10) 1.5859(12) 0.1670(10) 0.031(3) Uani 1 1 d . . .
H9A H 1.3400 1.6270 0.0943 0.038 Uiso 1 1 calc R . .
C10 C 1.4330(10) 1.4759(13) 0.1770(9) 0.030(3) Uani 1 1 d . . .
H10A H 1.4941 1.4447 0.1099 0.036 Uiso 1 1 calc R . .
C11 C 1.4371(11) 1.4117(13) 0.2787(11) 0.028(3) Uani 1 1 d . . .
H11A H 1.4987 1.3363 0.2817 0.033 Uiso 1 1 calc R . .
C12 C 1.3506(9) 1.4567(11) 0.3790(9) 0.021(3) Uani 1 1 d . . .
N3 N 1.3540(8) 1.3920(9) 0.4854(7) 0.022(2) Uani 1 1 d . . .
H3A H 1.4357 1.3781 0.5042 0.027 Uiso 1 1 calc R . .
C13 C 1.2415(10) 1.3504(11) 0.5595(9) 0.023(3) Uani 1 1 d . . .
O2 O 1.1212(7) 1.3659(7) 0.5426(6) 0.030(2) Uani 1 1 d . . .
C14 C 1.2653(10) 1.2826(10) 0.6688(9) 0.023(3) Uani 1 1 d . . .
C15 C 1.1752(12) 1.2007(12) 0.7288(10) 0.032(3) Uani 1 1 d . . .
H15A H 1.0974 1.1874 0.7010 0.038 Uiso 1 1 calc R . .
C16 C 1.1943(11) 1.1374(11) 0.8277(10) 0.030(3) Uani 1 1 d . . .
H16A H 1.1311 1.0785 0.8650 0.035 Uiso 1 1 calc R . .
C17 C 1.3861(12) 1.2357(12) 0.8189(11) 0.039(3) Uani 1 1 d . . .
H17A H 1.4605 1.2482 0.8509 0.047 Uiso 1 1 calc R . .
C18 C 1.3768(11) 1.3023(11) 0.7186(10) 0.031(3) Uani 1 1 d . . .
H18A H 1.4420 1.3600 0.6826 0.038 Uiso 1 1 calc R . .
N4 N 1.2977(8) 1.1540(9) 0.8753(8) 0.028(2) Uani 1 1 d . . .
O50 O 1.102(2) 1.485(2) 0.881(2) 0.091(7) Uiso 0.50 1 d PD A -1
C51 C 0.970(3) 1.437(4) 0.935(3) 0.040(11) Uiso 0.50 1 d PD A -1
H51A H 0.9890 1.3495 0.9642 0.048 Uiso 0.50 1 calc PR A -1
H51B H 0.9131 1.4410 0.8790 0.048 Uiso 0.50 1 calc PR A -1
C52 C 0.889(4) 1.513(4) 1.032(3) 0.084(13) Uiso 0.50 1 d PD A -1
H52A H 0.8145 1.5747 1.0091 0.101 Uiso 0.50 1 calc PR A -1
H52B H 0.8436 1.4589 1.0988 0.101 Uiso 0.50 1 calc PR A -1
C53 C 0.998(4) 1.578(4) 1.060(4) 0.068(17) Uiso 0.50 1 d PD A -1
H53A H 0.9745 1.6693 1.0528 0.081 Uiso 0.50 1 calc PR A -1
H53B H 1.0094 1.5502 1.1378 0.081 Uiso 0.50 1 calc PR A -1
C54 C 1.128(4) 1.537(5) 0.972(3) 0.091(15) Uiso 0.50 1 d PD A -1
H54A H 1.1807 1.6088 0.9417 0.109 Uiso 0.50 1 calc PR A -1
H54B H 1.1891 1.4740 1.0090 0.109 Uiso 0.50 1 calc PR A -1
O60 O 0.703(3) 2.052(3) 0.684(2) 0.112(10) Uiso 0.50 1 d PD B -1
C61 C 0.607(3) 2.039(4) 0.620(3) 0.097(13) Uiso 0.50 1 d PD B -1
H61A H 0.5143 2.0211 0.6707 0.117 Uiso 0.50 1 calc PR B -1
H61B H 0.5920 2.1157 0.5701 0.117 Uiso 0.50 1 calc PR B -1
C62 C 0.664(2) 1.946(2) 0.559(2) 0.043(7) Uiso 0.50 1 d PD B -1
H62A H 0.6236 1.9478 0.4930 0.052 Uiso 0.50 1 calc PR B -1
H62B H 0.6539 1.8650 0.6050 0.052 Uiso 0.50 1 calc PR B -1
C64 C 0.823(3) 2.036(3) 0.613(3) 0.082(10) Uiso 0.50 1 d PD B -1
H64A H 0.8941 1.9879 0.6516 0.098 Uiso 0.50 1 calc PR B -1
H64B H 0.8568 2.1176 0.5814 0.098 Uiso 0.50 1 calc PR B -1
C63 C 0.806(3) 1.970(4) 0.526(3) 0.112(14) Uiso 0.50 1 d PD B -1
H63A H 0.8251 2.0213 0.4517 0.134 Uiso 0.50 1 calc PR B -1
H63B H 0.8713 1.8917 0.5185 0.134 Uiso 0.50 1 calc PR B -1

loop_
_atom_site_aniso_label
_atom_site_aniso_U_11
_atom_site_aniso_U_22
_atom_site_aniso_U_33
_atom_site_aniso_U_23
_atom_site_aniso_U_13
_atom_site_aniso_U_12
Hg1 0.0225(2) 0.0344(3) 0.0296(3) -0.0032(2) -0.00185(18) -0.00379(18)
Cl1 0.0291(14) 0.0298(19) 0.0420(19) 0.0010(15) -0.0066(13) -0.0069(12)
Cl2 0.0228(13) 0.045(2) 0.047(2) -0.0165(17) -0.0060(13) -0.0041(13)
N1 0.020(5) 0.025(6) 0.040(6) -0.003(5) -0.001(4) -0.008(4)
C1 0.023(6) 0.035(8) 0.024(7) -0.003(6) 0.010(5) -0.013(5)
C2 0.013(5) 0.037(8) 0.025(6) 0.003(6) -0.004(4) -0.021(5)
C3 0.018(5) 0.020(7) 0.033(7) -0.002(6) -0.013(5) 0.001(4)
C4 0.024(6) 0.028(8) 0.031(7) 0.000(6) -0.007(5) -0.002(5)
C5 0.044(7) 0.018(7) 0.017(6) -0.009(5) 0.005(5) -0.003(5)
C6 0.020(5) 0.019(7) 0.021(6) 0.000(5) -0.004(5) -0.006(5)
O1 0.015(4) 0.044(6) 0.032(5) -0.010(4) -0.003(3) -0.002(3)
N2 0.009(4) 0.030(6) 0.018(5) -0.005(4) -0.002(4) -0.004(4)
C7 0.005(5) 0.024(7) 0.033(7) 0.003(6) -0.009(5) -0.002(4)
C8 0.020(6) 0.035(9) 0.030(7) 0.007(6) -0.016(5) -0.004(5)
C9 0.024(6) 0.043(9) 0.026(7) 0.005(6) -0.010(5) -0.004(6)
C10 0.023(6) 0.058(10) 0.014(6) -0.008(6) -0.005(5) -0.013(6)
C11 0.019(6) 0.026(8) 0.040(8) -0.012(7) -0.009(5) 0.002(5)
C12 0.015(5) 0.033(8) 0.016(6) 0.003(5) -0.001(4) -0.018(5)
N3 0.013(4) 0.037(7) 0.017(5) 0.000(5) -0.007(4) 0.001(4)
C13 0.012(5) 0.026(7) 0.029(6) -0.005(6) -0.006(5) 0.002(4)
O2 0.016(4) 0.042(6) 0.028(5) 0.012(4) -0.007(3) -0.004(3)
C14 0.021(5) 0.019(7) 0.024(6) 0.002(5) 0.001(5) -0.005(5)
C15 0.033(7) 0.039(9) 0.022(7) 0.001(6) -0.005(5) -0.011(6)
C16 0.029(6) 0.034(8) 0.025(7) 0.004(6) -0.005(5) -0.010(5)
C17 0.039(7) 0.042(9) 0.043(8) 0.018(7) -0.025(6) -0.020(6)
C18 0.034(6) 0.031(8) 0.036(8) 0.005(6) -0.017(5) -0.020(5)
N4 0.022(5) 0.022(6) 0.034(6) 0.015(5) -0.006(4) -0.003(4)

loop_
_atom_type_symbol
_atom_type_description
_atom_type_scat_dispersion_real
_atom_type_scat_dispersion_imag
_atom_type_scat_source
C C 0.0033 0.0016 'International Tables Vol C Tables 4.2.6.8 and 6.1.1.4'
H H 0.0000 0.0000 'International Tables Vol C Tables 4.2.6.8 and 6.1.1.4'
N N 0.0061 0.0033 'International Tables Vol C Tables 4.2.6.8 and 6.1.1.4'
O O 0.0106 0.0060 'International Tables Vol C Tables 4.2.6.8 and 6.1.1.4'
Cl Cl 0.1484 0.1585 'International Tables Vol C Tables 4.2.6.8 and 6.1.1.4'
Hg Hg -2.3894 9.2266 'International Tables Vol C Tables 4.2.6.8 and 6.1.1.4'

loop_
_geom_angle_atom_site_label_1
_geom_angle_atom_site_label_2
_geom_angle_atom_site_label_3
_geom_angle
_geom_angle_site_symmetry_1
_geom_angle_site_symmetry_3
Cl1 Hg1 Cl2 157.39(12) . .
Cl1 Hg1 N4 102.5(2) . 2_787
Cl2 Hg1 N4 97.5(2) . 2_787
Cl1 Hg1 N1 93.6(2) . .
Cl2 Hg1 N1 95.7(2) . .
N4 Hg1 N1 93.6(3) 2_787 .
C1 N1 C5 118.3(9) . .
C1 N1 Hg1 116.1(7) . .
C5 N1 Hg1 121.8(7) . .
N1 C1 C2 123.2(9) . .
C1 C2 C3 118.9(9) . .
C4 C3 C2 116.5(9) . .
C4 C3 C6 121.0(8) . .
C2 C3 C6 122.4(9) . .
C5 C4 C3 120.7(10) . .
N1 C5 C4 122.2(10) . .
O1 C6 N2 124.4(9) . .
O1 C6 C3 119.5(9) . .
N2 C6 C3 116.2(8) . .
C6 N2 C7 122.9(8) . .
C8 C7 N2 122.0(10) . .
C8 C7 C12 118.5(10) . .
N2 C7 C12 119.5(10) . .
C9 C8 C7 121.5(12) . .
C8 C9 C10 118.8(12) . .
C11 C10 C9 122.7(11) . .
C10 C11 C12 119.9(12) . .
C11 C12 N3 120.8(11) . .
C11 C12 C7 118.5(11) . .
N3 C12 C7 120.6(9) . .
C13 N3 C12 124.3(9) . .
O2 C13 N3 123.3(11) . .
O2 C13 C14 119.8(9) . .
N3 C13 C14 116.9(9) . .
C15 C14 C18 116.3(11) . .
C15 C14 C13 119.9(10) . .
C18 C14 C13 123.8(9) . .
C16 C15 C14 121.4(11) . .
N4 C16 C15 123.3(11) . .
N4 C17 C18 124.6(11) . .
C17 C18 C14 118.0(10) . .
C17 N4 C16 116.5(11) . .
C17 N4 Hg1 125.0(8) . 2_787
C16 N4 Hg1 118.3(7) . 2_787
C54 O50 C51 101(3) . .
O50 C51 C52 110(2) . .
C53 C52 C51 105(2) . .
C54 C53 C52 101(2) . .
O50 C54 C53 115(3) . .
C64 O60 C61 104(2) . .
C62 C61 O60 106(2) . .
C61 C62 C63 100(2) . .
O60 C64 C63 107(2) . .
C62 C63 C64 105(2) . .

loop_
_geom_bond_atom_site_label_1
_geom_bond_atom_site_label_2
_geom_bond_distance
_geom_bond_site_symmetry_2
Hg1 Cl1 2.349(3) .
Hg1 Cl2 2.359(3) .
Hg1 N4 2.415(10) 2_787
Hg1 N1 2.526(8) .
N1 C1 1.329(13) .
N1 C5 1.335(12) .
C1 C2 1.391(13) .
C2 C3 1.406(12) .
C3 C4 1.389(14) .
C3 C6 1.528(13) .
C4 C5 1.377(14) .
C6 O1 1.237(11) .
C6 N2 1.331(12) .
N2 C7 1.399(12) .
C7 C8 1.387(16) .
C7 C12 1.467(15) .
C8 C9 1.379(15) .
C9 C10 1.397(16) .
C10 C11 1.357(18) .
C11 C12 1.396(14) .
C12 N3 1.408(14) .
N3 C13 1.330(12) .
C13 O2 1.237(11) .
C13 C14 1.503(16) .
C14 C15 1.361(15) .
C14 C18 1.440(14) .
C15 C16 1.361(17) .
C16 N4 1.341(13) .
C17 N4 1.337(14) .
C17 C18 1.364(17) .
N4 Hg1 2.415(10) 2_787
O50 C54 1.40(3) .
O50 C51 1.43(2) .
C51 C52 1.52(2) .
C52 C53 1.50(3) .
C53 C54 1.49(3) .
O60 C64 1.27(2) .
O60 C61 1.41(3) .
C61 C62 1.30(2) .
C62 C63 1.40(2) .
C64 C63 1.43(2) .

loop_
_geom_hbond_atom_site_label_D
_geom_hbond_atom_site_label_H
_geom_hbond_atom_site_label_A
_geom_hbond_distance_DH
_geom_hbond_distance_HA
_geom_hbond_distance_DA
_geom_hbond_angle_DHA
_geom_hbond_site_symmetry_A
N2 H2B O2 0.88 2.03 2.893(10) 164.8 2_786
N3 H3A O1 0.88 2.05 2.834(10) 148.5 2_886
